data_1535353
loop_
_publ_author_name
'Bodak, O.I.'
'Pavlyuk, V.V.'
'Pecharskii, V.K.'
'Bruskov, V.A.'
'Andrusyak, R.I.'
'Kotur, B.Ya.'

_publ_section_title
;
 Crystal structure of Li13 Ni40 Si31 and Sc12.3 Ni40.7 Ge31
;
_journal_name_full Kristallografiya
_journal_page_first 312
_journal_page_last 315
_journal_volume 35
_journal_year 1990
_chemical_formula_sum 'Li13 Ni40 Si31'
_space_group_IT_number 191
_symmetry_space_group_name_Hall '-P 6 2'
_symmetry_space_group_name_H-M 'P 6/m m m'
_cell_angle_alpha 90
_cell_angle_beta 90
_cell_angle_gamma 120
_cell_formula_units_Z 2
_cell_length_a 17.092
_cell_length_b 17.092
_cell_length_c 7.848
_cell_volume 1985.525
_citation_journal_id_ASTM KRISAJ
_cod_data_source_file Bodak_KRISAJ_1990_962.cif
_cod_data_source_block Li13Ni40Si31
_cod_database_code 1535353

loop_
_symmetry_equiv_pos_as_xyz
x,y,z
x-y,x,z
-y,x-y,z
-x,-y,z
-x+y,-x,z
y,-x+y,z
-y,-x,-z
x-y,-y,-z
x,x-y,-z
y,x,-z
-x+y,y,-z
-x,-x+y,-z
-x,-y,-z
-x+y,-x,-z
y,-x+y,-z
x,y,-z
x-y,x,-z
-y,x-y,-z
y,x,z
-x+y,y,z
-x,-x+y,z
-y,-x,z
x-y,-y,z
x,x-y,z

loop_
_atom_site_label
_atom_site_type_symbol
_atom_site_fract_x
_atom_site_fract_y
_atom_site_fract_z
_atom_site_occupancy
_atom_site_U_iso_or_equiv
Ni7 Ni 0.444 0.1014 0.2746 1 0.0
Si8 Si 0.3582 0.1791 0.2622 1 0.0
Ni3 Ni 0.2848 0.1424 0 1 0.0
Si4 Si 0.148 0 0 1 0.0
Si6 Si 0 0.5 0.234 1 0.0
Si3 Si 0.4189 0.1335 0 1 0.0
Li3 Li 0 0 0.23 1 0.0
Si5 Si 0.6667 0.3333 0.041 0.5 0.0
Si2 Si 0.1613 0 0.5 1 0.0
Li1 Li 0.574 0.148 0 1 0.0
Li4 Li 0.234 0.468 0.5 1 0.0
Ni4 Ni 0.5424 0.0848 0.5 1 0.0
Ni2 Ni 0.1875 0.0938 0.2663 1 0.0
Li2 Li 0.28 0 0.186 1 0.0
Si1 Si 0.3831 0 0.5 1 0.0
Si7 Si 0.6045 0.209 0.326 1 0.0
Ni8 Ni 0.6667 0.3333 0.436 0.5 0.0
Ni5 Ni 0.4204 0 0 1 0.0
Ni1 Ni 0.3157 0.0859 0.5 1 0.0
Ni6 Ni 0.5299 0.265 0.1628 1 0.0
